data_4124625
loop_
_publ_author_name
'Braye, E.H.'
'Dahl, L.F.'
'Huebel, W.'
'Wampler, D.L.'

_publ_section_title
;
 The preparation, properties and structure of the iron carbonyl carbide
 Fe5 (C O)15 C
;
_journal_name_full 'Journal of the American Chemical Society'
_journal_page_first 4633
_journal_page_last 4639
_journal_volume 84
_journal_year 1962
_chemical_formula_sum 'C16 Fe5 O15'
_chemical_name_systematic '(Fe (C O)3)5 C'
_space_group_IT_number 15
_symmetry_space_group_name_Hall '-C 2yc'
_symmetry_space_group_name_H-M 'C 1 2/c 1'
_cell_angle_alpha 90
_cell_angle_beta 106.9
_cell_angle_gamma 90
_cell_formula_units_Z 8
_cell_length_a 16.73
_cell_length_b 8.99
_cell_length_c 30.38
_cell_volume 4371.905
_citation_journal_id_ASTM JACSAT
_cod_data_source_file Braye_JACSAT_1962_1856.cif
_cod_data_source_block C16Fe5O15
_cod_database_code 4124625

loop_
_symmetry_equiv_pos_as_xyz
x,y,z
-x,y,-z+1/2
-x,-y,-z
x,-y,z-1/2
x+1/2,y+1/2,z
-x+1/2,y+1/2,-z+1/2
-x+1/2,-y+1/2,-z
x+1/2,-y+1/2,z-1/2

loop_
_atom_site_label
_atom_site_type_symbol
_atom_site_fract_x
_atom_site_fract_y
_atom_site_fract_z
_atom_site_occupancy
_atom_site_U_iso_or_equiv
O11 O-2 0.2812 0.5304 0.2415 1 0.0
C4 C+2 0.2297 -0.0114 0.0721 1 0.0
O2 O-2 -0.0433 0.4276 0.0353 1 0.0
C15 C+2 0.314 0.4506 0.1537 1 0.0
O3 O-2 0.1898 0.6275 0.0723 1 0.0
O13 O-2 0.3799 0.1942 0.0921 1 0.0
C5 C+2 0.0854 -0.054 0.0683 1 0.0
O15 O-2 0.3458 0.5641 0.1538 1 0.0
C16 C-4 0.1556 0.2119 0.1408 1 0.0
C1 C+2 0.1446 0.2607 0.0369 1 0.0
Fe5 Fe 0.2674 0.273 0.146 1 0.0
C13 C+2 0.3288 0.2141 0.1132 1 0.0
O8 O-2 -0.1044 0.0742 0.0516 1 0.0
Fe3 Fe 0.0406 0.1783 0.1264 1 0.0
C6 C+2 0.2018 -0.0748 0.1465 1 0.0
C7 C+2 0.0374 0.0465 0.1687 1 0.0
O1 O-2 0.1565 0.2264 0.0029 1 0.0
O5 O-2 0.0358 -0.1299 0.0441 1 0.0
O7 O-2 0.0328 -0.0492 0.1949 1 0.0
O4 O-2 0.2708 -0.0657 0.0476 1 0.0
Fe4 Fe 0.1438 0.3799 0.1747 1 0.0
C14 C+2 0.3328 0.1964 0.1959 1 0.0
C12 C+2 0.0857 0.5428 0.1593 1 0.0
O9 O-2 -0.08 0.3816 0.1472 1 0.0
C3 C+2 0.166 0.5112 0.0793 1 0.0
O6 O-2 0.2264 -0.1644 0.1765 1 0.0
O14 O-2 0.3805 0.1455 0.2298 1 0.0
C10 C+2 0.1134 0.3202 0.2221 1 0.0
C2 C+2 0.0183 0.384 0.0574 1 0.0
O12 O-2 0.0524 0.6603 0.1507 1 0.0
O10 O-2 0.0919 0.2788 0.2531 1 0.0
Fe2 Fe 0.1668 0.0537 0.103 1 0.0
C9 C+2 -0.0276 0.2999 0.1408 1 0.0
C8 C+2 -0.0432 0.1057 0.0796 1 0.0
Fe1 Fe 0.1265 0.3372 0.0856 1 0.0
C11 C+2 0.2296 0.4768 0.2136 1 0.0
